data_1552828
loop_
_publ_author_name
'Hu, Jianwen'
'Kan, Chao'
'Wang, Haobing'
'Ma, Haiyan'

_publ_section_title
;
 Highly Active Chiral Oxazolinyl Aminophenolate Magnesium Initiators for
 Isoselective Ring-Opening Polymerization of rac-Lactide: Dinuclearity
 Induced Enantiomorphic Site Control
;
_journal_issue 14
_journal_name_full Macromolecules
_journal_page_first 5304
_journal_paper_doi 10.1021/acs.macromol.8b00924
_journal_volume 51
_journal_year 2018
_chemical_absolute_configuration ad
_chemical_formula_sum 'C51 H57 Mg N3 O2 Si2'
_chemical_formula_weight 824.48
_space_group_crystal_system orthorhombic
_space_group_IT_number 19
_space_group_name_Hall 'P 2ac 2ab'
_space_group_name_H-M_alt 'P 21 21 21'
_atom_sites_solution_hydrogens geom
_audit_creation_method SHELXL-2013
_cell_angle_alpha 90
_cell_angle_beta 90
_cell_angle_gamma 90
_cell_formula_units_Z 4
_cell_length_a 11.371(4)
_cell_length_b 19.871(7)
_cell_length_c 20.675(7)
_cell_measurement_reflns_used 2336
_cell_measurement_temperature 296(2)
_cell_measurement_theta_max 36.491
_cell_measurement_theta_min 4.442
_cell_volume 4672(3)
_computing_cell_refinement 'Bruker SAINT'
_computing_data_collection 'Bruker APEX2'
_computing_data_reduction 'Bruker SAINT'
_computing_molecular_graphics 'Bruker SHELXTL'
_computing_publication_material 'Bruker SHELXTL'
_computing_structure_refinement 'SHELXL-2013 (Sheldrick, 2013)'
_computing_structure_solution 'SHELXS-97 (Sheldrick, 2008)'
_diffrn_ambient_temperature 296(2)
_diffrn_measured_fraction_theta_full 1.000
_diffrn_measured_fraction_theta_max 1.000
_diffrn_measurement_device_type 'Bruker APEX-II CCD'
_diffrn_measurement_method '\f and \w scans'
_diffrn_radiation_type MoK\a
_diffrn_radiation_wavelength 0.71073
_diffrn_reflns_av_R_equivalents 0.1041
_diffrn_reflns_av_unetI/netI 0.1035
_diffrn_reflns_Laue_measured_fraction_full 1.000
_diffrn_reflns_Laue_measured_fraction_max 1.000
_diffrn_reflns_limit_h_max 13
_diffrn_reflns_limit_h_min -13
_diffrn_reflns_limit_k_max 24
_diffrn_reflns_limit_k_min -24
_diffrn_reflns_limit_l_max 22
_diffrn_reflns_limit_l_min -25
_diffrn_reflns_number 32852
_diffrn_reflns_point_group_measured_fraction_full 1.000
_diffrn_reflns_point_group_measured_fraction_max 1.000
_diffrn_reflns_theta_full 25.242
_diffrn_reflns_theta_max 25.499
_diffrn_reflns_theta_min 1.421
_exptl_absorpt_coefficient_mu 0.131
_exptl_absorpt_correction_T_max 0.7456
_exptl_absorpt_correction_T_min 0.6298
_exptl_absorpt_correction_type multi-scan
_exptl_absorpt_process_details sadabs
_exptl_crystal_colour colorless
_exptl_crystal_density_diffrn 1.172
_exptl_crystal_description prismatic
_exptl_crystal_F_000 1760
_exptl_crystal_size_max 0.220
_exptl_crystal_size_mid 0.170
_exptl_crystal_size_min 0.130
_refine_diff_density_max 0.272
_refine_diff_density_min -0.328
_refine_diff_density_rms 0.038
_refine_ls_abs_structure_details
; 
 Flack x determined using 1466 quotients [(I+)-(I-)]/[(I+)+(I-)] 
 (Parsons and Flack (2004), Acta Cryst. A60, s61). 
;
_refine_ls_abs_structure_Flack 0.00(11)
_refine_ls_extinction_coef 0.0023(4)
_refine_ls_extinction_expression Fc^*^=kFc[1+0.001xFc^2^\l^3^/sin(2\q)]^-1/4^
_refine_ls_extinction_method SHELXL
_refine_ls_goodness_of_fit_ref 0.985
_refine_ls_hydrogen_treatment constr
_refine_ls_matrix_type full
_refine_ls_number_parameters 550
_refine_ls_number_reflns 8688
_refine_ls_number_restraints 6
_refine_ls_restrained_S_all 0.986
_refine_ls_R_factor_all 0.1367
_refine_ls_R_factor_gt 0.0538
_refine_ls_shift/su_max 0.032
_refine_ls_shift/su_mean 0.001
_refine_ls_structure_factor_coef Fsqd
_refine_ls_weighting_details 'w=1/[\s^2^(Fo^2^)+(0.0465P)^2^] where P=(Fo^2^+2Fc^2^)/3'
_refine_ls_weighting_scheme calc
_refine_ls_wR_factor_gt 0.0969
_refine_ls_wR_factor_ref 0.1251
_reflns_Friedel_coverage 0.799
_reflns_Friedel_fraction_full 1.000
_reflns_Friedel_fraction_max 1.000
_reflns_number_gt 4547
_reflns_number_total 8688
_reflns_threshold_expression 'I > 2\s(I)'
_cod_data_source_file ma8b00924_si_002.cif
_cod_data_source_block mo_dm15804_0m
_cod_original_cell_volume 4671(3)
_cod_database_code 1552828
_shelx_space_group_comment
; 
The symmetry employed for this shelxl refinement is uniquely defined 
by the following loop, which should always be used as a source of 
symmetry information in preference to the above space-group names. 
They are only intended as comments. 
;
_shelx_estimated_absorpt_t_min 0.972
_shelx_estimated_absorpt_t_max 0.983
_shelxl_version_number 2013-4
_olex2_submission_special_instructions 'No special instructions were received'

loop_
_space_group_symop_operation_xyz
'x, y, z'
'-x+1/2, -y, z+1/2'
'-x, y+1/2, -z+1/2'
'x+1/2, -y+1/2, -z'

loop_
_atom_site_label
_atom_site_type_symbol
_atom_site_fract_x
_atom_site_fract_y
_atom_site_fract_z
_atom_site_U_iso_or_equiv
_atom_site_adp_type
_atom_site_occupancy
_atom_site_site_symmetry_order
_atom_site_calc_flag
_atom_site_refinement_flags_posn
_atom_site_refinement_flags_adp
_atom_site_refinement_flags_occupancy
_atom_site_disorder_assembly
_atom_site_disorder_group
Mg1 Mg 0.59572(14) 0.76711(8) 0.71960(9) 0.0475(5) Uani 1 1 d . . . . .
Si1 Si 0.76797(15) 0.87782(8) 0.78111(10) 0.0681(5) Uani 1 1 d . . . . .
Si2 Si 0.8315(2) 0.73321(12) 0.78779(11) 0.1031(9) Uani 1 1 d . . . . .
N1 N 0.4282(3) 0.77123(19) 0.7747(2) 0.0445(11) Uani 1 1 d . . . . .
N2 N 0.4908(4) 0.82474(19) 0.6565(2) 0.0470(12) Uani 1 1 d . . . . .
N3 N 0.7380(4) 0.7962(2) 0.7664(2) 0.0582(13) Uani 1 1 d . . . . .
O1 O 0.5731(3) 0.67753(16) 0.69010(16) 0.0454(9) Uani 1 1 d . . . . .
O2 O 0.3115(3) 0.8690(2) 0.64133(19) 0.0622(11) Uani 1 1 d . . . . .
C1 C 0.4705(5) 0.6543(2) 0.6720(3) 0.0400(13) Uani 1 1 d . . . . .
C2 C 0.4587(4) 0.6103(2) 0.6189(2) 0.0382(13) Uani 1 1 d . . . . .
C3 C 0.3470(5) 0.5922(2) 0.5992(3) 0.0435(14) Uani 1 1 d . . . . .
H3 H 0.3394 0.5658 0.5623 0.052 Uiso 1 1 calc R U . . .
C4 C 0.2467(5) 0.6112(3) 0.6313(3) 0.0468(14) Uani 1 1 d . . . . .
C5 C 0.2593(5) 0.6488(2) 0.6869(3) 0.0491(15) Uani 1 1 d . . . . .
H5 H 0.1930 0.6602 0.7109 0.059 Uiso 1 1 calc R U . . .
C6 C 0.3692(5) 0.6701(2) 0.7075(2) 0.0412(13) Uani 1 1 d . . . . .
C7 C 0.3835(5) 0.7001(2) 0.7731(3) 0.0494(14) Uani 1 1 d . . . . .
H7A H 0.4373 0.6721 0.7976 0.059 Uiso 1 1 calc R U . . .
H7B H 0.3080 0.6988 0.7949 0.059 Uiso 1 1 calc R U . . .
C8 C 0.1267(5) 0.5902(3) 0.6080(3) 0.0639(18) Uani 1 1 d . . . . .
H8A H 0.0811 0.5742 0.6439 0.096 Uiso 1 1 calc R U . . .
H8B H 0.1346 0.5549 0.5765 0.096 Uiso 1 1 calc R U . . .
H8C H 0.0878 0.6280 0.5887 0.096 Uiso 1 1 calc R U . . .
C9 C 0.3461(5) 0.8172(3) 0.7430(3) 0.0541(15) Uani 1 1 d . . . . .
H9A H 0.3373 0.8576 0.7690 0.065 Uiso 1 1 calc R U . . .
H9B H 0.2696 0.7959 0.7394 0.065 Uiso 1 1 calc R U . . .
C10 C 0.3888(5) 0.8357(3) 0.6779(3) 0.0478(14) Uani 1 1 d . . . . .
C11 C 0.3726(5) 0.8855(3) 0.5810(3) 0.0626(16) Uani 1 1 d . . . . .
H11 H 0.3320 0.8665 0.5434 0.075 Uiso 1 1 calc R U . . .
C12 C 0.4943(5) 0.8536(3) 0.5905(3) 0.0527(15) Uani 1 1 d . . . . .
H12 H 0.5094 0.8187 0.5580 0.063 Uiso 1 1 calc R U . . .
C13 C 0.3887(6) 0.9614(3) 0.5744(3) 0.074(2) Uani 1 1 d . . . . .
H13A H 0.3553 0.9776 0.5341 0.089 Uiso 1 1 calc R U . . .
H13B H 0.3519 0.9849 0.6102 0.089 Uiso 1 1 calc R U . . .
C14 C 0.5191(6) 0.9709(3) 0.5753(3) 0.0645(17) Uani 1 1 d . . . . .
C15 C 0.5782(6) 0.9113(3) 0.5833(3) 0.0531(15) Uani 1 1 d . . . . .
C16 C 0.6994(6) 0.9102(3) 0.5834(3) 0.0689(19) Uani 1 1 d . . . . .
H16 H 0.7394 0.8697 0.5882 0.083 Uiso 1 1 calc R U . . .
C17 C 0.7604(7) 0.9690(4) 0.5765(3) 0.089(2) Uani 1 1 d . . . . .
H17 H 0.8422 0.9692 0.5771 0.106 Uiso 1 1 calc R U . . .
C18 C 0.6988(9) 1.0281(4) 0.5686(4) 0.107(3) Uani 1 1 d . . . . .
H18 H 0.7401 1.0681 0.5637 0.129 Uiso 1 1 calc R U . . .
C19 C 0.5790(8) 1.0296(3) 0.5677(4) 0.094(2) Uani 1 1 d . . . . .
H19 H 0.5389 1.0700 0.5620 0.113 Uiso 1 1 calc R U . . .
C20 C 0.4543(5) 0.7917(3) 0.8427(3) 0.0580(16) Uani 1 1 d . . . . .
H20A H 0.4840 0.8374 0.8419 0.070 Uiso 1 1 calc R U . . .
H20B H 0.5171 0.7632 0.8587 0.070 Uiso 1 1 calc R U . . .
C21 C 0.3546(5) 0.7888(3) 0.8905(3) 0.0551(16) Uani 1 1 d . . . . .
C22 C 0.3371(7) 0.7323(3) 0.9270(3) 0.083(2) Uani 1 1 d . . . . .
H22 H 0.3870 0.6956 0.9218 0.100 Uiso 1 1 calc R U . . .
C23 C 0.2478(10) 0.7291(5) 0.9707(4) 0.117(3) Uani 1 1 d . . . . .
H23 H 0.2373 0.6902 0.9950 0.140 Uiso 1 1 calc R U . . .
C24 C 0.1739(9) 0.7821(6) 0.9794(4) 0.120(4) Uani 1 1 d . . . . .
H24 H 0.1125 0.7796 1.0090 0.144 Uiso 1 1 calc R U . . .
C25 C 0.1912(7) 0.8387(5) 0.9440(4) 0.107(3) Uani 1 1 d . . . . .
H25 H 0.1414 0.8754 0.9495 0.128 Uiso 1 1 calc R U . . .
C26 C 0.2819(6) 0.8420(4) 0.9002(3) 0.075(2) Uani 1 1 d . . . . .
H26 H 0.2937 0.8814 0.8768 0.090 Uiso 1 1 calc R U . . .
C27 C 0.5710(4) 0.5860(2) 0.5849(3) 0.0401(13) Uani 1 1 d . . . . .
C28 C 0.6245(5) 0.6479(2) 0.5515(3) 0.0446(14) Uani 1 1 d . . . . .
C29 C 0.7273(5) 0.6781(3) 0.5710(3) 0.0562(16) Uani 1 1 d . . . . .
H29 H 0.7670 0.6616 0.6070 0.067 Uiso 1 1 calc R U . . .
C30 C 0.7723(6) 0.7326(3) 0.5379(3) 0.0664(17) Uani 1 1 d . . . . .
H30 H 0.8418 0.7524 0.5520 0.080 Uiso 1 1 calc R U . . .
C31 C 0.7170(7) 0.7576(3) 0.4854(4) 0.075(2) Uani 1 1 d . . . . .
H31 H 0.7495 0.7934 0.4627 0.090 Uiso 1 1 calc R U . . .
C32 C 0.6139(6) 0.7302(3) 0.4663(3) 0.0716(19) Uani 1 1 d . . . . .
H32 H 0.5748 0.7475 0.4305 0.086 Uiso 1 1 calc R U . . .
C33 C 0.5666(5) 0.6765(3) 0.4996(3) 0.0612(16) Uani 1 1 d . . . . .
H33 H 0.4942 0.6593 0.4868 0.073 Uiso 1 1 calc R U . . .
C34 C 0.5476(5) 0.5286(3) 0.5362(3) 0.0483(14) Uani 1 1 d . . . . .
C35 C 0.5886(5) 0.5284(3) 0.4741(3) 0.0635(17) Uani 1 1 d . . . . .
H35 H 0.6261 0.5665 0.4581 0.076 Uiso 1 1 calc R U . . .
C36 C 0.5756(6) 0.4729(4) 0.4346(4) 0.090(2) Uani 1 1 d . . . . .
H36 H 0.6044 0.4741 0.3925 0.108 Uiso 1 1 calc R U . . .
C37 C 0.5209(7) 0.4164(4) 0.4566(5) 0.092(3) Uani 1 1 d . . . . .
H37 H 0.5120 0.3790 0.4300 0.110 Uiso 1 1 calc R U . . .
C38 C 0.4797(6) 0.4158(3) 0.5184(4) 0.077(2) Uani 1 1 d . . . . .
H38 H 0.4425 0.3775 0.5342 0.093 Uiso 1 1 calc R U . . .
C39 C 0.4922(5) 0.4703(3) 0.5572(3) 0.0575(16) Uani 1 1 d . . . . .
H39 H 0.4628 0.4686 0.5992 0.069 Uiso 1 1 calc R U . . .
C40 C 0.6561(5) 0.5523(2) 0.6336(3) 0.0430(14) Uani 1 1 d . . . . .
C41 C 0.7679(5) 0.5343(3) 0.6150(3) 0.0598(17) Uani 1 1 d . . . . .
H41 H 0.7938 0.5453 0.5736 0.072 Uiso 1 1 calc R U . . .
C42 C 0.8427(6) 0.5002(3) 0.6565(4) 0.076(2) Uani 1 1 d . . . . .
H42 H 0.9184 0.4891 0.6432 0.091 Uiso 1 1 calc R U . . .
C43 C 0.8052(7) 0.4831(3) 0.7168(4) 0.081(2) Uani 1 1 d . . . . .
H43 H 0.8554 0.4610 0.7452 0.097 Uiso 1 1 calc R U . . .
C44 C 0.6938(6) 0.4985(3) 0.7351(3) 0.0688(19) Uani 1 1 d . . . . .
H44 H 0.6670 0.4855 0.7757 0.083 Uiso 1 1 calc R U . . .
C45 C 0.6204(5) 0.5329(2) 0.6944(3) 0.0530(15) Uani 1 1 d . . . . .
H45 H 0.5447 0.5434 0.7081 0.064 Uiso 1 1 calc R U . . .
C46 C 0.6448(5) 0.9341(3) 0.7574(3) 0.0731(19) Uani 1 1 d . . . . .
H46A H 0.6380 0.9350 0.7111 0.110 Uiso 1 1 calc R U . . .
H46B H 0.6599 0.9788 0.7730 0.110 Uiso 1 1 calc R U . . .
H46C H 0.5728 0.9177 0.7759 0.110 Uiso 1 1 calc R U . . .
C47 C 0.9012(6) 0.9090(4) 0.7371(5) 0.141(4) Uani 1 1 d . . . . .
H47A H 0.9706 0.8968 0.7608 0.211 Uiso 1 1 calc R U . . .
H47B H 0.8973 0.9571 0.7332 0.211 Uiso 1 1 calc R U . . .
H47C H 0.9041 0.8892 0.6948 0.211 Uiso 1 1 calc R U . . .
C48 C 0.7901(8) 0.8968(3) 0.8689(3) 0.113(3) Uani 1 1 d . . . . .
H48A H 0.7385 0.8691 0.8943 0.170 Uiso 1 1 calc R U . . .
H48B H 0.7728 0.9433 0.8769 0.170 Uiso 1 1 calc R U . . .
H48C H 0.8702 0.8876 0.8806 0.170 Uiso 1 1 calc R U . . .
C49 C 0.9497(7) 0.7559(4) 0.8459(4) 0.136(4) Uani 1 1 d . . . . .
H49A H 0.9929 0.7938 0.8296 0.204 Uiso 1 1 calc R U . . .
H49B H 1.0020 0.7183 0.8512 0.204 Uiso 1 1 calc R U . . .
H49C H 0.9154 0.7672 0.8869 0.204 Uiso 1 1 calc R U . . .
C50 C 0.8860(13) 0.6793(7) 0.7271(8) 0.125(6) Uani 0.6 1 d . U P A 1
H50A H 0.8274 0.6464 0.7165 0.188 Uiso 0.6 1 calc R U P A 1
H50B H 0.9555 0.6570 0.7425 0.188 Uiso 0.6 1 calc R U P A 1
H50C H 0.9049 0.7052 0.6893 0.188 Uiso 0.6 1 calc R U P A 1
C50' C 0.941(2) 0.7327(11) 0.7059(12) 0.134(7) Uani 0.4 1 d . U P A 2
H50D H 0.8942 0.7272 0.6677 0.201 Uiso 0.4 1 calc R U P A 2
H50E H 0.9961 0.6961 0.7091 0.201 Uiso 0.4 1 calc R U P A 2
H50F H 0.9833 0.7745 0.7035 0.201 Uiso 0.4 1 calc R U P A 2
C51 C 0.7446(11) 0.6620(4) 0.8274(7) 0.226(8) Uani 1 1 d . . . . .
H51A H 0.6919 0.6803 0.8591 0.338 Uiso 1 1 calc R U . . .
H51B H 0.7980 0.6313 0.8480 0.338 Uiso 1 1 calc R U . . .
H51C H 0.7002 0.6384 0.7950 0.338 Uiso 1 1 calc R U . . .

loop_
_atom_site_aniso_label
_atom_site_aniso_U_11
_atom_site_aniso_U_22
_atom_site_aniso_U_33
_atom_site_aniso_U_23
_atom_site_aniso_U_13
_atom_site_aniso_U_12
Mg1 0.0431(10) 0.0396(9) 0.0596(12) -0.0040(10) 0.0014(10) -0.0034(9)
Si1 0.0610(11) 0.0602(11) 0.0832(13) -0.0079(11) -0.0110(11) -0.0166(9)
Si2 0.0944(15) 0.0973(15) 0.1175(19) -0.0466(15) -0.0562(15) 0.0430(14)
N1 0.049(3) 0.034(2) 0.051(3) -0.003(2) 0.003(2) -0.004(2)
N2 0.049(3) 0.037(2) 0.055(3) -0.005(2) 0.006(2) -0.002(2)
N3 0.049(3) 0.051(3) 0.075(3) -0.013(3) -0.012(3) 0.002(2)
O1 0.038(2) 0.0417(19) 0.057(2) -0.0039(18) -0.0006(18) -0.0040(18)
O2 0.056(3) 0.066(3) 0.065(3) 0.001(2) -0.007(2) 0.006(2)
C1 0.038(3) 0.030(3) 0.053(4) 0.001(3) -0.006(3) -0.001(3)
C2 0.038(3) 0.030(3) 0.046(3) 0.002(3) -0.002(3) 0.001(3)
C3 0.044(4) 0.038(3) 0.049(4) 0.001(3) -0.001(3) 0.000(3)
C4 0.039(4) 0.042(3) 0.059(4) 0.006(3) 0.001(3) -0.006(3)
C5 0.041(3) 0.043(3) 0.062(4) 0.001(3) 0.007(3) -0.003(3)
C6 0.045(3) 0.036(3) 0.043(3) 0.001(3) 0.002(3) -0.004(3)
C7 0.047(3) 0.048(3) 0.053(4) -0.002(3) 0.012(3) -0.004(3)
C8 0.044(4) 0.063(4) 0.084(5) -0.002(3) 0.000(3) -0.008(3)
C9 0.050(4) 0.046(3) 0.067(4) -0.003(3) 0.009(3) 0.006(3)
C10 0.050(4) 0.038(3) 0.055(4) -0.007(3) -0.005(3) 0.001(3)
C11 0.061(4) 0.076(4) 0.051(4) -0.002(3) -0.011(3) -0.004(4)
C12 0.062(4) 0.053(3) 0.042(4) -0.009(3) 0.000(3) -0.005(3)
C13 0.096(6) 0.061(4) 0.065(4) 0.010(3) -0.018(4) 0.010(4)
C14 0.076(5) 0.054(4) 0.063(4) 0.003(4) -0.003(4) -0.006(4)
C15 0.067(5) 0.048(4) 0.044(4) -0.004(3) 0.007(3) -0.001(4)
C16 0.067(5) 0.071(5) 0.068(5) 0.001(4) 0.015(4) -0.002(4)
C17 0.076(5) 0.083(5) 0.107(6) 0.010(5) 0.019(5) -0.021(5)
C18 0.113(8) 0.069(6) 0.139(8) 0.014(6) 0.024(6) -0.022(6)
C19 0.099(7) 0.060(5) 0.123(7) 0.017(5) 0.013(5) 0.004(5)
C20 0.060(4) 0.051(4) 0.063(4) -0.011(3) 0.006(3) -0.005(3)
C21 0.060(4) 0.055(4) 0.051(4) -0.012(3) 0.004(3) -0.011(4)
C22 0.121(6) 0.065(5) 0.063(5) 0.005(4) 0.017(5) -0.016(5)
C23 0.185(10) 0.099(7) 0.066(6) 0.002(5) 0.032(6) -0.044(7)
C24 0.118(8) 0.161(10) 0.081(7) -0.027(7) 0.039(6) -0.050(8)
C25 0.090(6) 0.145(8) 0.087(6) -0.031(6) 0.027(5) 0.012(6)
C26 0.080(5) 0.086(5) 0.060(4) -0.008(4) 0.011(4) 0.006(4)
C27 0.040(3) 0.030(3) 0.050(3) -0.003(3) 0.000(3) -0.003(3)
C28 0.049(4) 0.035(3) 0.050(3) 0.000(3) 0.007(3) 0.005(3)
C29 0.062(4) 0.042(3) 0.065(4) 0.005(3) 0.000(3) -0.007(3)
C30 0.073(4) 0.047(4) 0.080(5) 0.004(4) 0.010(4) -0.007(4)
C31 0.091(6) 0.047(4) 0.087(6) 0.012(4) 0.021(4) -0.001(4)
C32 0.089(5) 0.060(4) 0.065(4) 0.026(4) 0.011(4) 0.011(4)
C33 0.053(4) 0.056(4) 0.075(4) 0.007(4) 0.004(4) 0.009(3)
C34 0.045(3) 0.044(3) 0.056(4) -0.012(3) -0.002(3) 0.007(3)
C35 0.054(4) 0.065(4) 0.071(5) -0.025(4) 0.006(4) -0.003(4)
C36 0.078(5) 0.107(6) 0.086(5) -0.049(5) 0.006(4) -0.002(5)
C37 0.080(5) 0.078(5) 0.119(7) -0.059(5) -0.017(5) 0.009(5)
C38 0.081(5) 0.047(4) 0.104(6) -0.027(4) -0.017(5) 0.002(4)
C39 0.066(4) 0.039(3) 0.067(4) -0.007(3) -0.011(3) 0.006(3)
C40 0.040(3) 0.031(3) 0.058(4) -0.003(3) -0.003(3) -0.003(3)
C41 0.048(4) 0.046(3) 0.085(5) 0.003(3) 0.002(4) 0.001(3)
C42 0.038(4) 0.050(4) 0.139(7) 0.004(4) -0.012(5) 0.008(3)
C43 0.081(6) 0.049(4) 0.113(6) 0.020(4) -0.032(5) 0.002(4)
C44 0.085(5) 0.047(4) 0.074(5) 0.012(3) -0.019(4) 0.004(4)
C45 0.058(4) 0.040(3) 0.061(4) 0.003(3) -0.002(3) 0.001(3)
C46 0.082(5) 0.053(4) 0.084(5) -0.007(3) -0.009(4) -0.005(3)
C47 0.078(5) 0.164(8) 0.180(9) 0.058(7) -0.013(6) -0.052(6)
C48 0.152(8) 0.083(5) 0.105(6) -0.035(4) -0.049(6) 0.016(5)
C49 0.112(7) 0.120(7) 0.175(9) -0.016(7) -0.088(7) 0.025(6)
C50 0.120(13) 0.105(10) 0.151(13) -0.043(12) -0.043(11) 0.074(10)
C50' 0.124(15) 0.125(12) 0.154(14) -0.054(14) -0.041(12) 0.075(12)
C51 0.258(14) 0.064(6) 0.355(18) 0.068(8) -0.173(14) -0.027(8)

loop_
_atom_type_symbol
_atom_type_description
_atom_type_scat_dispersion_real
_atom_type_scat_dispersion_imag
_atom_type_scat_source
C C 0.0033 0.0016 'International Tables Vol C Tables 4.2.6.8 and 6.1.1.4'
H H 0.0000 0.0000 'International Tables Vol C Tables 4.2.6.8 and 6.1.1.4'
N N 0.0061 0.0033 'International Tables Vol C Tables 4.2.6.8 and 6.1.1.4'
O O 0.0106 0.0060 'International Tables Vol C Tables 4.2.6.8 and 6.1.1.4'
Mg Mg 0.0486 0.0363 'International Tables Vol C Tables 4.2.6.8 and 6.1.1.4'
Si Si 0.0817 0.0704 'International Tables Vol C Tables 4.2.6.8 and 6.1.1.4'

loop_
_geom_angle_atom_site_label_1
_geom_angle_atom_site_label_2
_geom_angle_atom_site_label_3
_geom_angle
O1 Mg1 N3 122.93(18)
O1 Mg1 N2 103.52(17)
N3 Mg1 N2 127.55(19)
O1 Mg1 N1 94.77(16)
N3 Mg1 N1 116.17(19)
N2 Mg1 N1 79.17(18)
O1 Mg1 C1 22.85(14)
N3 Mg1 C1 144.61(17)
N2 Mg1 C1 85.99(15)
N1 Mg1 C1 77.07(16)
O1 Mg1 C10 103.82(16)
N3 Mg1 C10 133.25(17)
N2 Mg1 C10 23.91(16)
N1 Mg1 C10 55.26(16)
C1 Mg1 C10 81.84(15)
O1 Mg1 Si2 93.41(12)
N3 Mg1 Si2 29.75(13)
N2 Mg1 Si2 152.72(15)
N1 Mg1 Si2 121.06(14)
C1 Mg1 Si2 114.87(12)
C10 Mg1 Si2 162.51(12)
O1 Mg1 Si1 148.50(13)
N3 Mg1 Si1 26.30(13)
N2 Mg1 Si1 102.63(13)
N1 Mg1 Si1 107.15(12)
C1 Mg1 Si1 170.91(12)
C10 Mg1 Si1 107.22(12)
Si2 Mg1 Si1 56.04(6)
N3 Si1 C46 112.3(3)
N3 Si1 C48 113.3(3)
C46 Si1 C48 103.6(3)
N3 Si1 C47 113.3(3)
C46 Si1 C47 106.4(3)
C48 Si1 C47 107.2(4)
N3 Si1 Mg1 31.23(15)
C46 Si1 Mg1 81.28(19)
C48 Si1 Mg1 127.2(3)
C47 Si1 Mg1 121.9(3)
N3 Si2 C50 118.8(5)
N3 Si2 C49 116.2(3)
C50 Si2 C49 110.7(6)
N3 Si2 C51 109.5(4)
C50 Si2 C51 92.1(7)
C49 Si2 C51 106.1(5)
N3 Si2 C50' 99.5(6)
C49 Si2 C50' 95.3(7)
C51 Si2 C50' 130.4(7)
N3 Si2 Mg1 35.12(15)
C50 Si2 Mg1 96.5(5)
C49 Si2 Mg1 150.0(3)
C51 Si2 Mg1 84.8(3)
C50' Si2 Mg1 98.5(6)
C9 N1 C20 112.3(4)
C9 N1 C7 111.2(4)
C20 N1 C7 110.1(4)
C9 N1 Mg1 109.9(3)
C20 N1 Mg1 108.8(3)
C7 N1 Mg1 104.1(3)
C10 N2 C12 106.3(5)
C10 N2 Mg1 113.4(4)
C12 N2 Mg1 140.0(4)
Si1 N3 Si2 122.3(3)
Si1 N3 Mg1 122.5(2)
Si2 N3 Mg1 115.1(2)
C1 O1 Mg1 122.9(3)
C10 O2 C11 106.3(4)
O1 C1 C6 120.3(4)
O1 C1 C2 121.7(5)
C6 C1 C2 117.9(5)
O1 C1 Mg1 34.3(2)
C6 C1 Mg1 93.1(3)
C2 C1 Mg1 144.0(4)
C3 C2 C1 118.5(5)
C3 C2 C27 123.3(5)
C1 C2 C27 118.2(5)
C4 C3 C2 123.4(5)
C4 C3 H3 118.3
C2 C3 H3 118.3
C3 C4 C5 117.7(5)
C3 C4 C8 121.5(5)
C5 C4 C8 120.7(5)
C4 C5 C6 121.0(5)
C4 C5 H5 119.5
C6 C5 H5 119.5
C5 C6 C1 120.8(5)
C5 C6 C7 120.0(5)
C1 C6 C7 118.4(5)
C6 C7 N1 115.7(4)
C6 C7 H7A 108.4
N1 C7 H7A 108.4
C6 C7 H7B 108.4
N1 C7 H7B 108.4
H7A C7 H7B 107.4
C4 C8 H8A 109.5
C4 C8 H8B 109.5
H8A C8 H8B 109.5
C4 C8 H8C 109.5
H8A C8 H8C 109.5
H8B C8 H8C 109.5
N1 C9 C10 110.7(5)
N1 C9 H9A 109.5
C10 C9 H9A 109.5
N1 C9 H9B 109.5
C10 C9 H9B 109.5
H9A C9 H9B 108.1
N2 C10 O2 119.5(5)
N2 C10 C9 125.4(6)
O2 C10 C9 115.0(5)
N2 C10 Mg1 42.7(3)
O2 C10 Mg1 162.0(4)
C9 C10 Mg1 82.9(3)
O2 C11 C13 110.8(5)
O2 C11 C12 103.1(4)
C13 C11 C12 108.1(5)
O2 C11 H11 111.5
C13 C11 H11 111.5
C12 C11 H11 111.5
N2 C12 C15 113.8(5)
N2 C12 C11 104.7(5)
C15 C12 C11 104.2(5)
N2 C12 H12 111.2
C15 C12 H12 111.2
C11 C12 H12 111.2
C14 C13 C11 104.0(5)
C14 C13 H13A 110.9
C11 C13 H13A 110.9
C14 C13 H13B 110.9
C11 C13 H13B 110.9
H13A C13 H13B 109.0
C19 C14 C15 120.6(6)
C19 C14 C13 127.1(7)
C15 C14 C13 112.3(6)
C14 C15 C16 120.3(6)
C14 C15 C12 111.1(6)
C16 C15 C12 128.6(6)
C17 C16 C15 119.6(7)
C17 C16 H16 120.2
C15 C16 H16 120.2
C16 C17 C18 118.9(7)
C16 C17 H17 120.6
C18 C17 H17 120.6
C19 C18 C17 122.0(8)
C19 C18 H18 119.0
C17 C18 H18 119.0
C14 C19 C18 118.7(7)
C14 C19 H19 120.7
C18 C19 H19 120.7
N1 C20 C21 117.3(5)
N1 C20 H20A 108.0
C21 C20 H20A 108.0
N1 C20 H20B 108.0
C21 C20 H20B 108.0
H20A C20 H20B 107.2
C26 C21 C22 118.1(6)
C26 C21 C20 121.7(6)
C22 C21 C20 120.2(6)
C23 C22 C21 120.9(8)
C23 C22 H22 119.5
C21 C22 H22 119.5
C24 C23 C22 120.8(8)
C24 C23 H23 119.6
C22 C23 H23 119.6
C25 C24 C23 118.9(9)
C25 C24 H24 120.6
C23 C24 H24 120.6
C24 C25 C26 120.3(9)
C24 C25 H25 119.8
C26 C25 H25 119.8
C21 C26 C25 121.0(7)
C21 C26 H26 119.5
C25 C26 H26 119.5
C2 C27 C28 106.5(4)
C2 C27 C34 112.8(4)
C28 C27 C34 111.5(4)
C2 C27 C40 111.0(4)
C28 C27 C40 113.0(4)
C34 C27 C40 102.2(4)
C29 C28 C33 117.0(5)
C29 C28 C27 123.6(5)
C33 C28 C27 119.4(5)
C28 C29 C30 120.8(6)
C28 C29 H29 119.6
C30 C29 H29 119.6
C31 C30 C29 121.1(6)
C31 C30 H30 119.5
C29 C30 H30 119.5
C30 C31 C32 119.4(6)
C30 C31 H31 120.3
C32 C31 H31 120.3
C31 C32 C33 120.3(6)
C31 C32 H32 119.9
C33 C32 H32 119.9
C32 C33 C28 121.4(6)
C32 C33 H33 119.3
C28 C33 H33 119.3
C35 C34 C39 116.5(5)
C35 C34 C27 123.8(5)
C39 C34 C27 119.4(5)
C34 C35 C36 121.5(6)
C34 C35 H35 119.3
C36 C35 H35 119.3
C37 C36 C35 120.6(7)
C37 C36 H36 119.7
C35 C36 H36 119.7
C38 C37 C36 118.6(7)
C38 C37 H37 120.7
C36 C37 H37 120.7
C39 C38 C37 120.8(7)
C39 C38 H38 119.6
C37 C38 H38 119.6
C38 C39 C34 122.0(6)
C38 C39 H39 119.0
C34 C39 H39 119.0
C41 C40 C45 117.1(5)
C41 C40 C27 120.5(5)
C45 C40 C27 122.1(5)
C40 C41 C42 121.4(6)
C40 C41 H41 119.3
C42 C41 H41 119.3
C43 C42 C41 119.8(6)
C43 C42 H42 120.1
C41 C42 H42 120.1
C44 C43 C42 119.4(7)
C44 C43 H43 120.3
C42 C43 H43 120.3
C43 C44 C45 120.8(7)
C43 C44 H44 119.6
C45 C44 H44 119.6
C44 C45 C40 121.5(6)
C44 C45 H45 119.3
C40 C45 H45 119.3
Si1 C46 H46A 109.5
Si1 C46 H46B 109.5
H46A C46 H46B 109.5
Si1 C46 H46C 109.5
H46A C46 H46C 109.5
H46B C46 H46C 109.5
Si1 C47 H47A 109.5
Si1 C47 H47B 109.5
H47A C47 H47B 109.5
Si1 C47 H47C 109.5
H47A C47 H47C 109.5
H47B C47 H47C 109.5
Si1 C48 H48A 109.5
Si1 C48 H48B 109.5
H48A C48 H48B 109.5
Si1 C48 H48C 109.5
H48A C48 H48C 109.5
H48B C48 H48C 109.5
Si2 C49 H49A 109.5
Si2 C49 H49B 109.5
H49A C49 H49B 109.5
Si2 C49 H49C 109.5
H49A C49 H49C 109.5
H49B C49 H49C 109.5
Si2 C50 H50A 109.5
Si2 C50 H50B 109.5
H50A C50 H50B 109.5
Si2 C50 H50C 109.5
H50A C50 H50C 109.5
H50B C50 H50C 109.5
Si2 C50' H50D 109.5
Si2 C50' H50E 109.5
H50D C50' H50E 109.5
Si2 C50' H50F 109.5
H50D C50' H50F 109.5
H50E C50' H50F 109.5
Si2 C51 H51A 109.5
Si2 C51 H51B 109.5
H51A C51 H51B 109.5
Si2 C51 H51C 109.5
H51A C51 H51C 109.5
H51B C51 H51C 109.5

loop_
_geom_bond_atom_site_label_1
_geom_bond_atom_site_label_2
_geom_bond_distance
Mg1 O1 1.899(4)
Mg1 N3 1.972(4)
Mg1 N2 2.107(5)
Mg1 N1 2.221(4)
Mg1 C1 2.832(5)
Mg1 C10 2.853(6)
Mg1 Si2 3.103(3)
Mg1 Si1 3.208(2)
Si1 N3 1.685(4)
Si1 C46 1.859(6)
Si1 C48 1.871(7)
Si1 C47 1.873(7)
Si2 N3 1.701(5)
Si2 C50 1.762(14)
Si2 C49 1.858(7)
Si2 C51 1.911(10)
Si2 C50' 2.10(3)
N1 C9 1.462(6)
N1 C20 1.492(6)
N1 C7 1.502(6)
N2 C10 1.260(6)
N2 C12 1.481(6)
O1 C1 1.310(6)
O2 C10 1.334(6)
O2 C11 1.465(7)
C1 C6 1.401(7)
C1 C2 1.410(6)
C2 C3 1.381(7)
C2 C27 1.535(7)
C3 C4 1.372(7)
C3 H3 0.9300
C4 C5 1.379(7)
C4 C8 1.506(7)
C5 C6 1.386(7)
C5 H5 0.9300
C6 C7 1.492(7)
C7 H7A 0.9700
C7 H7B 0.9700
C8 H8A 0.9600
C8 H8B 0.9600
C8 H8C 0.9600
C9 C10 1.477(7)
C9 H9A 0.9700
C9 H9B 0.9700
C11 C13 1.525(8)
C11 C12 1.535(8)
C11 H11 0.9800
C12 C15 1.499(7)
C12 H12 0.9800
C13 C14 1.495(9)
C13 H13A 0.9700
C13 H13B 0.9700
C14 C19 1.360(9)
C14 C15 1.371(8)
C15 C16 1.377(8)
C16 C17 1.367(8)
C16 H16 0.9300
C17 C18 1.376(9)
C17 H17 0.9300
C18 C19 1.363(10)
C18 H18 0.9300
C19 H19 0.9300
C20 C21 1.506(7)
C20 H20A 0.9700
C20 H20B 0.9700
C21 C26 1.357(8)
C21 C22 1.366(8)
C22 C23 1.362(10)
C22 H22 0.9300
C23 C24 1.359(11)
C23 H23 0.9300
C24 C25 1.355(11)
C24 H24 0.9300
C25 C26 1.375(9)
C25 H25 0.9300
C26 H26 0.9300
C27 C28 1.535(7)
C27 C34 1.545(7)
C27 C40 1.549(7)
C28 C29 1.374(7)
C28 C33 1.382(7)
C29 C30 1.380(7)
C29 H29 0.9300
C30 C31 1.349(8)
C30 H30 0.9300
C31 C32 1.352(8)
C31 H31 0.9300
C32 C33 1.378(7)
C32 H32 0.9300
C33 H33 0.9300
C34 C35 1.365(7)
C34 C39 1.388(7)
C35 C36 1.382(8)
C35 H35 0.9300
C36 C37 1.361(9)
C36 H36 0.9300
C37 C38 1.360(10)
C37 H37 0.9300
C38 C39 1.356(8)
C38 H38 0.9300
C39 H39 0.9300
C40 C41 1.376(7)
C40 C45 1.376(7)
C41 C42 1.386(8)
C41 H41 0.9300
C42 C43 1.361(9)
C42 H42 0.9300
C43 C44 1.356(9)
C43 H43 0.9300
C44 C45 1.367(7)
C44 H44 0.9300
C45 H45 0.9300
C46 H46A 0.9600
C46 H46B 0.9600
C46 H46C 0.9600
C47 H47A 0.9600
C47 H47B 0.9600
C47 H47C 0.9600
C48 H48A 0.9600
C48 H48B 0.9600
C48 H48C 0.9600
C49 H49A 0.9600
C49 H49B 0.9600
C49 H49C 0.9600
C50 H50A 0.9600
C50 H50B 0.9600
C50 H50C 0.9600
C50' H50D 0.9600
C50' H50E 0.9600
C50' H50F 0.9600
C51 H51A 0.9600
C51 H51B 0.9600
C51 H51C 0.9600

loop_
_geom_torsion_atom_site_label_1
_geom_torsion_atom_site_label_2
_geom_torsion_atom_site_label_3
_geom_torsion_atom_site_label_4
_geom_torsion
C46 Si1 N3 Si2 -176.0(3)
C48 Si1 N3 Si2 -59.0(5)
C47 Si1 N3 Si2 63.4(5)
Mg1 Si1 N3 Si2 177.1(6)
C46 Si1 N3 Mg1 6.9(4)
C48 Si1 N3 Mg1 124.0(4)
C47 Si1 N3 Mg1 -113.6(4)
C50 Si2 N3 Si1 -121.3(7)
C49 Si2 N3 Si1 14.8(6)
C51 Si2 N3 Si1 134.9(5)
C50' Si2 N3 Si1 -86.0(7)
Mg1 Si2 N3 Si1 -177.3(5)
C50 Si2 N3 Mg1 56.0(7)
C49 Si2 N3 Mg1 -168.0(4)
C51 Si2 N3 Mg1 -47.9(5)
C50' Si2 N3 Mg1 91.3(7)
N3 Mg1 O1 C1 164.6(4)
N2 Mg1 O1 C1 -40.9(4)
N1 Mg1 O1 C1 39.1(4)
C10 Mg1 O1 C1 -16.3(4)
Si2 Mg1 O1 C1 160.7(4)
Si1 Mg1 O1 C1 173.7(3)
Mg1 O1 C1 C6 -41.9(6)
Mg1 O1 C1 C2 141.5(4)
O1 C1 C2 C3 -174.8(5)
C6 C1 C2 C3 8.5(7)
Mg1 C1 C2 C3 -138.1(5)
O1 C1 C2 C27 4.0(7)
C6 C1 C2 C27 -172.7(4)
Mg1 C1 C2 C27 40.7(8)
C1 C2 C3 C4 -4.5(7)
C27 C2 C3 C4 176.8(5)
C2 C3 C4 C5 -1.7(8)
C2 C3 C4 C8 180.0(5)
C3 C4 C5 C6 3.7(7)
C8 C4 C5 C6 -178.0(5)
C4 C5 C6 C1 0.6(8)
C4 C5 C6 C7 -169.3(5)
O1 C1 C6 C5 176.5(5)
C2 C1 C6 C5 -6.7(7)
Mg1 C1 C6 C5 154.4(4)
O1 C1 C6 C7 -13.5(7)
C2 C1 C6 C7 163.3(4)
Mg1 C1 C6 C7 -35.6(4)
C5 C6 C7 N1 -119.2(5)
C1 C6 C7 N1 70.6(6)
C9 N1 C7 C6 62.7(6)
C20 N1 C7 C6 -172.2(4)
Mg1 N1 C7 C6 -55.6(5)
C20 N1 C9 C10 133.1(4)
C7 N1 C9 C10 -103.0(5)
Mg1 N1 C9 C10 11.8(5)
C12 N2 C10 O2 -1.2(6)
Mg1 N2 C10 O2 -176.9(4)
C12 N2 C10 C9 -178.2(5)
Mg1 N2 C10 C9 6.0(7)
C12 N2 C10 Mg1 175.8(5)
C11 O2 C10 N2 -0.4(6)
C11 O2 C10 C9 177.0(4)
C11 O2 C10 Mg1 -7.1(13)
N1 C9 C10 N2 -12.8(7)
N1 C9 C10 O2 170.1(4)
N1 C9 C10 Mg1 -8.7(4)
C10 O2 C11 C13 -113.8(5)
C10 O2 C11 C12 1.6(5)
C10 N2 C12 C15 115.3(5)
Mg1 N2 C12 C15 -70.7(7)
C10 N2 C12 C11 2.1(6)
Mg1 N2 C12 C11 176.1(4)
O2 C11 C12 N2 -2.2(5)
C13 C11 C12 N2 115.1(5)
O2 C11 C12 C15 -122.1(5)
C13 C11 C12 C15 -4.8(6)
O2 C11 C13 C14 116.3(5)
C12 C11 C13 C14 4.0(7)
C11 C13 C14 C19 176.6(7)
C11 C13 C14 C15 -1.8(7)
C19 C14 C15 C16 -0.4(10)
C13 C14 C15 C16 178.1(6)
C19 C14 C15 C12 -179.8(6)
C13 C14 C15 C12 -1.3(7)
N2 C12 C15 C14 -109.7(6)
C11 C12 C15 C14 3.8(6)
N2 C12 C15 C16 71.0(8)
C11 C12 C15 C16 -175.6(6)
C14 C15 C16 C17 1.0(10)
C12 C15 C16 C17 -179.7(6)
C15 C16 C17 C18 -0.9(10)
C16 C17 C18 C19 0.2(13)
C15 C14 C19 C18 -0.4(12)
C13 C14 C19 C18 -178.6(7)
C17 C18 C19 C14 0.5(14)
C9 N1 C20 C21 65.9(6)
C7 N1 C20 C21 -58.7(6)
Mg1 N1 C20 C21 -172.2(4)
N1 C20 C21 C26 -89.2(7)
N1 C20 C21 C22 92.7(7)
C26 C21 C22 C23 1.4(10)
C20 C21 C22 C23 179.6(6)
C21 C22 C23 C24 -0.2(12)
C22 C23 C24 C25 -0.6(14)
C23 C24 C25 C26 0.2(13)
C22 C21 C26 C25 -1.9(10)
C20 C21 C26 C25 180.0(6)
C24 C25 C26 C21 1.1(12)
C3 C2 C27 C28 110.8(5)
C1 C2 C27 C28 -67.9(5)
C3 C2 C27 C34 -11.8(7)
C1 C2 C27 C34 169.5(4)
C3 C2 C27 C40 -125.8(5)
C1 C2 C27 C40 55.5(5)
C2 C27 C28 C29 110.4(5)
C34 C27 C28 C29 -126.2(5)
C40 C27 C28 C29 -11.7(7)
C2 C27 C28 C33 -68.2(6)
C34 C27 C28 C33 55.2(6)
C40 C27 C28 C33 169.7(5)
C33 C28 C29 C30 -2.9(8)
C27 C28 C29 C30 178.4(5)
C28 C29 C30 C31 -0.2(9)
C29 C30 C31 C32 2.1(10)
C30 C31 C32 C33 -0.8(9)
C31 C32 C33 C28 -2.5(9)
C29 C28 C33 C32 4.3(8)
C27 C28 C33 C32 -177.0(5)
C2 C27 C34 C35 130.7(6)
C28 C27 C34 C35 10.9(7)
C40 C27 C34 C35 -110.1(6)
C2 C27 C34 C39 -56.1(6)
C28 C27 C34 C39 -175.8(5)
C40 C27 C34 C39 63.1(6)
C39 C34 C35 C36 -0.2(9)
C27 C34 C35 C36 173.2(6)
C34 C35 C36 C37 0.1(10)
C35 C36 C37 C38 -0.1(11)
C36 C37 C38 C39 0.3(11)
C37 C38 C39 C34 -0.4(10)
C35 C34 C39 C38 0.3(8)
C27 C34 C39 C38 -173.4(5)
C2 C27 C40 C41 -172.1(4)
C28 C27 C40 C41 -52.5(6)
C34 C27 C40 C41 67.4(6)
C2 C27 C40 C45 14.8(6)
C28 C27 C40 C45 134.3(5)
C34 C27 C40 C45 -105.7(5)
C45 C40 C41 C42 -2.3(8)
C27 C40 C41 C42 -175.7(5)
C40 C41 C42 C43 1.0(9)
C41 C42 C43 C44 1.3(10)
C42 C43 C44 C45 -2.1(9)
C43 C44 C45 C40 0.7(9)
C41 C40 C45 C44 1.4(8)
C27 C40 C45 C44 174.8(5)
